data_8107294
loop_
_publ_author_name
'Zhu, Nina'
'Zhao, Jimin'
'Zhang, Lihui'

_publ_section_title
;
 Crystal structure of
 E-2-chloro-N&#x2032;-(1-(5-chloro-2-hydroxyphenyl)propylidene)benzohydrazide,
 C16H14Cl2N2O2
;
_journal_issue 6
_journal_name_full 'Zeitschrift f\"ur Kristallographie - New Crystal Structures'
_journal_page_first 1065
_journal_page_last 1066
_journal_paper_doi 10.1515/ncrs-2022-0413
_journal_volume 237
_journal_year 2022
_chemical_formula_moiety 'C16 H14 Cl2 N2 O2'
_chemical_formula_sum 'C16 H14 Cl2 N2 O2'
_chemical_formula_weight 337.19
_space_group_crystal_system triclinic
_space_group_IT_number 2
_space_group_name_Hall '-P 1'
_space_group_name_H-M_alt 'P -1'
_atom_sites_solution_hydrogens geom
_audit_creation_method SHELXL-2018/3
_cell_angle_alpha 62.517(2)
_cell_angle_beta 75.325(2)
_cell_angle_gamma 68.9930(10)
_cell_formula_units_Z 2
_cell_length_a 8.9215(15)
_cell_length_b 10.0013(15)
_cell_length_c 10.5713(15)
_cell_measurement_reflns_used 2840
_cell_measurement_temperature 296(2)
_cell_measurement_theta_max 27.68
_cell_measurement_theta_min 2.91
_cell_volume 776.8(2)
_computing_cell_refinement 'APEX2-2008 [1]'
_computing_data_collection 'APEX2-2008 [1]'
_computing_data_reduction 'SAINT- 2008 [1]'
_computing_molecular_graphics 'SHELXTL [2]'
_computing_publication_material 'SHELXTL [2]'
_computing_structure_refinement 'SHELXL-2018/3 [2]'
_computing_structure_solution 'Bruker SHELXTL [2]'
_diffrn_ambient_temperature 296(2)
_diffrn_measured_fraction_theta_full 0.992
_diffrn_measured_fraction_theta_max 0.992
_diffrn_measurement_device_type 'Bruker APEX-II CCD'
_diffrn_measurement_method '\f and \w scans'
_diffrn_radiation_type MoK\a
_diffrn_radiation_wavelength 0.71073
_diffrn_reflns_av_R_equivalents 0.0138
_diffrn_reflns_av_unetI/netI 0.0229
_diffrn_reflns_Laue_measured_fraction_full 0.992
_diffrn_reflns_Laue_measured_fraction_max 0.992
_diffrn_reflns_limit_h_max 10
_diffrn_reflns_limit_h_min -10
_diffrn_reflns_limit_k_max 11
_diffrn_reflns_limit_k_min -9
_diffrn_reflns_limit_l_max 12
_diffrn_reflns_limit_l_min -7
_diffrn_reflns_number 3964
_diffrn_reflns_point_group_measured_fraction_full 0.992
_diffrn_reflns_point_group_measured_fraction_max 0.992
_diffrn_reflns_theta_full 24.999
_diffrn_reflns_theta_max 24.999
_diffrn_reflns_theta_min 2.459
_diffrn_source 'fine-focus sealed tube'
_exptl_absorpt_coefficient_mu 0.426
_exptl_absorpt_correction_T_max 0.935
_exptl_absorpt_correction_T_min 0.920
_exptl_absorpt_correction_type multi-scan
_exptl_absorpt_process_details 'SADABS; Bruker, 2008 [1]'
_exptl_crystal_colour yellow
_exptl_crystal_density_diffrn 1.442
_exptl_crystal_density_method 'not measured'
_exptl_crystal_description block
_exptl_crystal_F_000 348
_exptl_crystal_size_max 0.200
_exptl_crystal_size_mid 0.180
_exptl_crystal_size_min 0.160
_refine_diff_density_max 0.217
_refine_diff_density_min -0.418
_refine_diff_density_rms 0.095
_refine_ls_extinction_coef .
_refine_ls_extinction_method none
_refine_ls_goodness_of_fit_ref 1.060
_refine_ls_hydrogen_treatment constr
_refine_ls_matrix_type full
_refine_ls_number_parameters 201
_refine_ls_number_reflns 2724
_refine_ls_number_restraints 0
_refine_ls_restrained_S_all 1.060
_refine_ls_R_factor_all 0.0487
_refine_ls_R_factor_gt 0.0417
_refine_ls_shift/su_max 0.001
_refine_ls_shift/su_mean 0.000
_refine_ls_structure_factor_coef Fsqd
_refine_ls_weighting_details 'w=1/[\s^2^(Fo^2^)+(0.1000P)^2^+0.1000P] where P=(Fo^2^+2Fc^2^)/3'
_refine_ls_weighting_scheme calc
_refine_ls_wR_factor_gt 0.1321
_refine_ls_wR_factor_ref 0.1414
_reflns_Friedel_coverage 0.000
_reflns_Friedel_fraction_full .
_reflns_Friedel_fraction_max .
_reflns_number_gt 2304
_reflns_number_total 2724
_reflns_threshold_expression 'I > 2\s(I)'
_cod_data_source_file suppl_j_ncrs-2022-0413_suppl.cif
_cod_data_source_block 1
_cod_database_code 8107294
_shelx_shelxl_version_number 2018/3
_shelx_space_group_comment
; 
The symmetry employed for this shelxl refinement is uniquely defined 
by the following loop, which should always be used as a source of 
symmetry information in preference to the above space-group names. 
They are only intended as comments. 
;
_shelx_estimated_absorpt_t_min 0.920
_shelx_estimated_absorpt_t_max 0.935

loop_
_space_group_symop_operation_xyz
'x, y, z'
'-x, -y, -z'

loop_
_atom_site_label
_atom_site_type_symbol
_atom_site_fract_x
_atom_site_fract_y
_atom_site_fract_z
_atom_site_U_iso_or_equiv
_atom_site_adp_type
_atom_site_occupancy
_atom_site_site_symmetry_order
_atom_site_calc_flag
_atom_site_refinement_flags_posn
_atom_site_refinement_flags_adp
_atom_site_refinement_flags_occupancy
_atom_site_disorder_assembly
_atom_site_disorder_group
C1 C 0.6504(2) 0.8061(2) 0.20593(19) 0.0356(4) Uani 1 1 d . . . . .
C2 C 0.6094(2) 0.9561(2) 0.1979(2) 0.0390(5) Uani 1 1 d . . . . .
C3 C 0.6574(3) 1.0751(3) 0.0782(3) 0.0564(6) Uani 1 1 d . . . . .
H3 H 0.628186 1.175707 0.074740 0.068 Uiso 1 1 calc R U . . .
C4 C 0.7484(3) 1.0435(3) -0.0354(3) 0.0668(7) Uani 1 1 d . . . . .
H4 H 0.782915 1.122617 -0.115836 0.080 Uiso 1 1 calc R U . . .
C5 C 0.7890(4) 0.8955(3) -0.0309(3) 0.0688(8) Uani 1 1 d . . . . .
H5 H 0.850173 0.874529 -0.108518 0.083 Uiso 1 1 calc R U . . .
C6 C 0.7388(3) 0.7779(3) 0.0891(2) 0.0541(6) Uani 1 1 d . . . . .
H6 H 0.764915 0.678240 0.090957 0.065 Uiso 1 1 calc R U . . .
C7 C 0.5934(3) 0.6766(2) 0.3308(2) 0.0376(4) Uani 1 1 d . . . . .
C8 C 0.8306(2) 0.6103(2) 0.58589(19) 0.0324(4) Uani 1 1 d . . . . .
C9 C 0.7765(2) 0.4849(2) 0.7200(2) 0.0368(4) Uani 1 1 d . . . . .
H9A H 0.863154 0.425813 0.781461 0.044 Uiso 1 1 calc R U . . .
H9B H 0.753932 0.412906 0.694680 0.044 Uiso 1 1 calc R U . . .
C10 C 0.6272(3) 0.5531(3) 0.8015(2) 0.0541(6) Uani 1 1 d . . . . .
H10A H 0.653758 0.610934 0.840077 0.081 Uiso 1 1 calc R U . . .
H10B H 0.587838 0.469501 0.878406 0.081 Uiso 1 1 calc R U . . .
H10C H 0.545426 0.622005 0.737800 0.081 Uiso 1 1 calc R U . . .
C11 C 0.9520(2) 0.6779(2) 0.5887(2) 0.0328(4) Uani 1 1 d . . . . .
C12 C 1.0171(2) 0.7846(2) 0.4641(2) 0.0385(5) Uani 1 1 d . . . . .
C13 C 1.1365(3) 0.8380(3) 0.4729(2) 0.0496(6) Uani 1 1 d . . . . .
H13 H 1.182196 0.905280 0.389331 0.060 Uiso 1 1 calc R U . . .
C14 C 1.1887(3) 0.7944(3) 0.6010(2) 0.0495(5) Uani 1 1 d . . . . .
H14 H 1.268316 0.831527 0.605244 0.059 Uiso 1 1 calc R U . . .
C15 C 1.1203(2) 0.6943(2) 0.7234(2) 0.0381(5) Uani 1 1 d . . . . .
C16 C 1.0054(2) 0.6358(2) 0.7187(2) 0.0368(4) Uani 1 1 d . . . . .
H16 H 0.962468 0.567180 0.803238 0.044 Uiso 1 1 calc R U . . .
Cl1 Cl 0.49233(9) 1.00034(8) 0.33955(7) 0.0674(3) Uani 1 1 d . . . . .
Cl2 Cl 1.18209(7) 0.63822(8) 0.88898(6) 0.0558(2) Uani 1 1 d . . . . .
N1 N 0.6569(2) 0.61445(19) 0.45538(17) 0.0410(4) Uani 1 1 d . . . . .
H1 H 0.624703 0.540805 0.528952 0.049 Uiso 1 1 calc R U . . .
N2 N 0.7733(2) 0.66874(19) 0.46502(17) 0.0369(4) Uani 1 1 d . . . . .
O1 O 0.4947(2) 0.62461(19) 0.31963(16) 0.0550(5) Uani 1 1 d . . . . .
O2 O 0.9717(2) 0.8395(2) 0.33297(15) 0.0531(4) Uani 1 1 d . . . . .
H2 H 0.909603 0.793559 0.336855 0.080 Uiso 1 1 calc R U . . .

loop_
_atom_site_aniso_label
_atom_site_aniso_U_11
_atom_site_aniso_U_22
_atom_site_aniso_U_33
_atom_site_aniso_U_23
_atom_site_aniso_U_13
_atom_site_aniso_U_12
C1 0.0409(11) 0.0377(10) 0.0278(9) -0.0039(8) -0.0107(8) -0.0188(8)
C2 0.0456(11) 0.0389(10) 0.0336(10) -0.0097(8) -0.0033(8) -0.0208(9)
C3 0.0707(16) 0.0388(12) 0.0512(13) -0.0052(10) -0.0016(11) -0.0273(11)
C4 0.0721(18) 0.0573(15) 0.0424(13) 0.0035(11) 0.0044(12) -0.0266(13)
C5 0.0758(18) 0.0675(17) 0.0332(12) -0.0095(12) 0.0051(11) -0.0096(14)
C6 0.0691(16) 0.0429(12) 0.0382(12) -0.0115(10) -0.0075(11) -0.0080(11)
C7 0.0484(12) 0.0341(10) 0.0338(10) -0.0060(8) -0.0122(8) -0.0209(9)
C8 0.0345(10) 0.0331(9) 0.0290(9) -0.0091(8) -0.0056(7) -0.0124(8)
C9 0.0420(11) 0.0344(10) 0.0336(10) -0.0039(8) -0.0140(8) -0.0171(8)
C10 0.0516(13) 0.0636(15) 0.0414(12) -0.0131(11) -0.0034(10) -0.0223(11)
C11 0.0303(10) 0.0361(10) 0.0324(9) -0.0115(8) -0.0050(7) -0.0121(8)
C12 0.0371(11) 0.0447(11) 0.0330(10) -0.0114(9) -0.0027(8) -0.0178(9)
C13 0.0481(13) 0.0594(14) 0.0398(12) -0.0063(10) -0.0031(9) -0.0338(11)
C14 0.0428(12) 0.0586(13) 0.0534(13) -0.0171(11) -0.0089(10) -0.0266(10)
C15 0.0364(10) 0.0453(11) 0.0372(11) -0.0169(9) -0.0097(8) -0.0127(9)
C16 0.0365(10) 0.0398(10) 0.0334(10) -0.0102(8) -0.0043(8) -0.0162(8)
Cl1 0.0896(5) 0.0581(4) 0.0565(4) -0.0305(3) 0.0173(3) -0.0307(4)
Cl2 0.0565(4) 0.0765(4) 0.0467(4) -0.0224(3) -0.0173(3) -0.0283(3)
N1 0.0544(11) 0.0423(9) 0.0297(9) 0.0001(7) -0.0143(7) -0.0309(8)
N2 0.0432(10) 0.0406(9) 0.0315(8) -0.0085(7) -0.0085(7) -0.0222(8)
O1 0.0757(11) 0.0579(10) 0.0413(8) -0.0001(7) -0.0240(8) -0.0450(9)
O2 0.0595(10) 0.0720(11) 0.0285(7) -0.0028(7) -0.0062(7) -0.0422(9)

loop_
_atom_type_symbol
_atom_type_description
_atom_type_scat_dispersion_real
_atom_type_scat_dispersion_imag
_atom_type_scat_source
C C 0.0033 0.0016 'International Tables Vol C Tables 4.2.6.8 and 6.1.1.4'
H H 0.0000 0.0000 'International Tables Vol C Tables 4.2.6.8 and 6.1.1.4'
N N 0.0061 0.0033 'International Tables Vol C Tables 4.2.6.8 and 6.1.1.4'
O O 0.0106 0.0060 'International Tables Vol C Tables 4.2.6.8 and 6.1.1.4'
Cl Cl 0.1484 0.1585 'International Tables Vol C Tables 4.2.6.8 and 6.1.1.4'

loop_
_geom_angle_atom_site_label_1
_geom_angle_atom_site_label_2
_geom_angle_atom_site_label_3
_geom_angle
_geom_angle_site_symmetry_1
_geom_angle_site_symmetry_3
C2 C1 C6 118.08(18) . .
C2 C1 C7 122.98(18) . .
C6 C1 C7 118.78(18) . .
C1 C2 C3 121.7(2) . .
C1 C2 Cl1 120.16(15) . .
C3 C2 Cl1 118.18(17) . .
C4 C3 C2 119.3(2) . .
C4 C3 H3 120.4 . .
C2 C3 H3 120.4 . .
C3 C4 C5 120.2(2) . .
C3 C4 H4 119.9 . .
C5 C4 H4 119.9 . .
C4 C5 C6 119.8(2) . .
C4 C5 H5 120.1 . .
C6 C5 H5 120.1 . .
C1 C6 C5 120.9(2) . .
C1 C6 H6 119.6 . .
C5 C6 H6 119.6 . .
O1 C7 N1 120.41(17) . .
O1 C7 C1 121.11(17) . .
N1 C7 C1 118.45(15) . .
N2 C8 C11 116.09(16) . .
N2 C8 C9 123.64(16) . .
C11 C8 C9 120.24(15) . .
C8 C9 C10 112.05(17) . .
C8 C9 H9A 109.2 . .
C10 C9 H9A 109.2 . .
C8 C9 H9B 109.2 . .
C10 C9 H9B 109.2 . .
H9A C9 H9B 107.9 . .
C9 C10 H10A 109.5 . .
C9 C10 H10B 109.5 . .
H10A C10 H10B 109.5 . .
C9 C10 H10C 109.5 . .
H10A C10 H10C 109.5 . .
H10B C10 H10C 109.5 . .
C16 C11 C12 117.77(17) . .
C16 C11 C8 119.85(16) . .
C12 C11 C8 122.38(17) . .
O2 C12 C13 116.60(17) . .
O2 C12 C11 123.79(17) . .
C13 C12 C11 119.61(18) . .
C14 C13 C12 121.85(19) . .
C14 C13 H13 119.1 . .
C12 C13 H13 119.1 . .
C13 C14 C15 118.25(19) . .
C13 C14 H14 120.9 . .
C15 C14 H14 120.9 . .
C16 C15 C14 121.64(18) . .
C16 C15 Cl2 118.87(15) . .
C14 C15 Cl2 119.48(15) . .
C15 C16 C11 120.81(18) . .
C15 C16 H16 119.6 . .
C11 C16 H16 119.6 . .
C7 N1 N2 120.02(15) . .
C7 N1 H1 120.0 . .
N2 N1 H1 120.0 . .
C8 N2 N1 119.30(15) . .
C12 O2 H2 109.5 . .

loop_
_geom_bond_atom_site_label_1
_geom_bond_atom_site_label_2
_geom_bond_distance
_geom_bond_site_symmetry_2
C1 C2 1.377(3) .
C1 C6 1.377(3) .
C1 C7 1.495(3) .
C2 C3 1.379(3) .
C2 Cl1 1.737(2) .
C3 C4 1.368(4) .
C3 H3 0.9300 .
C4 C5 1.373(4) .
C4 H4 0.9300 .
C5 C6 1.381(4) .
C5 H5 0.9300 .
C6 H6 0.9300 .
C7 O1 1.223(2) .
C7 N1 1.346(2) .
C8 N2 1.290(2) .
C8 C11 1.480(2) .
C8 C9 1.504(3) .
C9 C10 1.513(3) .
C9 H9A 0.9700 .
C9 H9B 0.9700 .
C10 H10A 0.9600 .
C10 H10B 0.9600 .
C10 H10C 0.9600 .
C11 C16 1.395(3) .
C11 C12 1.404(3) .
C12 O2 1.346(2) .
C12 C13 1.390(3) .
C13 C14 1.367(3) .
C13 H13 0.9300 .
C14 C15 1.375(3) .
C14 H14 0.9300 .
C15 C16 1.370(3) .
C15 Cl2 1.7448(19) .
C16 H16 0.9300 .
N1 N2 1.376(2) .
N1 H1 0.8600 .
O2 H2 0.8200 .

loop_
_geom_hbond_atom_site_label_D
_geom_hbond_atom_site_label_H
_geom_hbond_atom_site_label_A
_geom_hbond_distance_DH
_geom_hbond_distance_HA
_geom_hbond_distance_DA
_geom_hbond_angle_DHA
_geom_hbond_site_symmetry_A
_geom_hbond_publ_flag
O2 H2 N2 0.82 1.89 2.591(2) 143.0 . yes
N1 H1 O1 0.86 2.10 2.940(2) 167.2 2_666 yes
C9 H9B O1 0.97 2.43 3.173(2) 133.2 2_666 yes
C9 H9B O1 0.97 2.43 3.173(2) 133.2 2_666 yes
N1 H1 O1 0.86 2.10 2.940(2) 167.2 2_666 yes
O2 H2 N2 0.82 1.89 2.591(2) 143.0 . yes

loop_
_geom_torsion_atom_site_label_1
_geom_torsion_atom_site_label_2
_geom_torsion_atom_site_label_3
_geom_torsion_atom_site_label_4
_geom_torsion
_geom_torsion_site_symmetry_1
_geom_torsion_site_symmetry_2
_geom_torsion_site_symmetry_3
_geom_torsion_site_symmetry_4
C6 C1 C2 C3 -1.4(3) . . . .
C7 C1 C2 C3 -176.8(2) . . . .
C6 C1 C2 Cl1 177.84(17) . . . .
C7 C1 C2 Cl1 2.5(3) . . . .
C1 C2 C3 C4 -0.2(4) . . . .
Cl1 C2 C3 C4 -179.4(2) . . . .
C2 C3 C4 C5 1.1(4) . . . .
C3 C4 C5 C6 -0.5(5) . . . .
C2 C1 C6 C5 2.0(3) . . . .
C7 C1 C6 C5 177.6(2) . . . .
C4 C5 C6 C1 -1.1(4) . . . .
C2 C1 C7 O1 109.8(2) . . . .
C6 C1 C7 O1 -65.5(3) . . . .
C2 C1 C7 N1 -72.2(3) . . . .
C6 C1 C7 N1 112.4(2) . . . .
N2 C8 C9 C10 -85.0(2) . . . .
C11 C8 C9 C10 92.7(2) . . . .
N2 C8 C11 C16 172.04(17) . . . .
C9 C8 C11 C16 -5.9(3) . . . .
N2 C8 C11 C12 -8.0(3) . . . .
C9 C8 C11 C12 174.12(18) . . . .
C16 C11 C12 O2 -177.39(19) . . . .
C8 C11 C12 O2 2.6(3) . . . .
C16 C11 C12 C13 3.1(3) . . . .
C8 C11 C12 C13 -176.85(19) . . . .
O2 C12 C13 C14 177.9(2) . . . .
C11 C12 C13 C14 -2.6(4) . . . .
C12 C13 C14 C15 0.3(4) . . . .
C13 C14 C15 C16 1.4(3) . . . .
C13 C14 C15 Cl2 -179.17(18) . . . .
C14 C15 C16 C11 -0.9(3) . . . .
Cl2 C15 C16 C11 179.76(15) . . . .
C12 C11 C16 C15 -1.5(3) . . . .
C8 C11 C16 C15 178.53(17) . . . .
O1 C7 N1 N2 176.99(19) . . . .
C1 C7 N1 N2 -1.0(3) . . . .
C11 C8 N2 N1 -178.33(16) . . . .
C9 C8 N2 N1 -0.5(3) . . . .
C7 N1 N2 C8 178.60(18) . . . .
